data_4068939
loop_
_publ_author_name
'Chandrasekhar, Vadapalli'
'Thirumoorthi, Ramalingam'

_publ_contact_author 'Vadapalli Chandrasekhar'
_publ_section_title
;
 Reactions of 3,5-Pyrazoledicarboxylic Acid with Organotin Chlorides and
 Oxides. Coordination Polymers Containing Organotin Macrocycles
;
_journal_issue 7
_journal_name_full Organometallics
_journal_page_first 2096
_journal_paper_doi 10.1021/om8011739
_journal_volume 28
_journal_year 2009
_chemical_formula_moiety 'C34 H26 N4 O10 Sn2, 2(C3 H7 N O), 2(C2 H8 N)'
_chemical_formula_sum 'C44 H56 N8 O12 Sn2'
_chemical_formula_weight 1126.35
_chemical_name_systematic
;
 ?
;
_space_group_IT_number 14
_symmetry_cell_setting monoclinic
_symmetry_space_group_name_Hall '-P 2yn'
_symmetry_space_group_name_H-M 'P 1 21/n 1'
_atom_sites_solution_hydrogens geom
_atom_sites_solution_primary direct
_atom_sites_solution_secondary difmap
_audit_creation_method SHELXL-97
_cell_angle_alpha 90.00
_cell_angle_beta 108.004(2)
_cell_angle_gamma 90.00
_cell_formula_units_Z 2
_cell_length_a 9.4989(7)
_cell_length_b 16.8578(13)
_cell_length_c 15.0246(12)
_cell_measurement_reflns_used 2633
_cell_measurement_temperature 153(2)
_cell_measurement_theta_max 24.12
_cell_measurement_theta_min 2.42
_cell_volume 2288.1(3)
_computing_cell_refinement 'Bruker SMART'
_computing_data_collection 'Bruker SMART'
_computing_data_reduction 'Bruker SAINT'
_computing_structure_refinement 'SHELXL-97 (Sheldrick, 1997)'
_computing_structure_solution 'SHELXS-97 (Sheldrick, 1990)'
_diffrn_ambient_temperature 153(2)
_diffrn_measured_fraction_theta_full 0.998
_diffrn_measured_fraction_theta_max 0.998
_diffrn_measurement_device_type 'CCD area detector'
_diffrn_measurement_method 'phi and omega scans'
_diffrn_radiation_monochromator graphite
_diffrn_radiation_source 'fine-focus sealed tube'
_diffrn_radiation_type MoK\a
_diffrn_radiation_wavelength 0.71073
_diffrn_reflns_av_R_equivalents 0.0459
_diffrn_reflns_av_sigmaI/netI 0.0528
_diffrn_reflns_limit_h_max 11
_diffrn_reflns_limit_h_min -11
_diffrn_reflns_limit_k_max 19
_diffrn_reflns_limit_k_min -20
_diffrn_reflns_limit_l_max 10
_diffrn_reflns_limit_l_min -17
_diffrn_reflns_number 11869
_diffrn_reflns_theta_full 25.03
_diffrn_reflns_theta_max 25.02
_diffrn_reflns_theta_min 3.02
_exptl_absorpt_coefficient_mu 1.163
_exptl_absorpt_correction_T_max 0.8007
_exptl_absorpt_correction_T_min 0.7217
_exptl_absorpt_correction_type empirical
_exptl_absorpt_process_details SADABS
_exptl_crystal_colour colorless
_exptl_crystal_density_diffrn 1.635
_exptl_crystal_density_method 'not measured'
_exptl_crystal_description Needle
_exptl_crystal_F_000 1144
_exptl_crystal_size_max 0.30
_exptl_crystal_size_mid 0.20
_exptl_crystal_size_min 0.20
_refine_diff_density_max 0.751
_refine_diff_density_min -0.484
_refine_diff_density_rms 0.105
_refine_ls_extinction_method none
_refine_ls_goodness_of_fit_ref 1.054
_refine_ls_hydrogen_treatment riding
_refine_ls_matrix_type full
_refine_ls_number_parameters 310
_refine_ls_number_reflns 4016
_refine_ls_number_restraints 2
_refine_ls_restrained_S_all 1.054
_refine_ls_R_factor_all 0.0451
_refine_ls_R_factor_gt 0.0353
_refine_ls_shift/su_max 0.001
_refine_ls_shift/su_mean 0.000
_refine_ls_structure_factor_coef Fsqd
_refine_ls_weighting_details 'calc w=1/[\s^2^(Fo^2^)+(0.0330P)^2^+0.0000P] where P=(Fo^2^+2Fc^2^)/3'
_refine_ls_weighting_scheme calc
_refine_ls_wR_factor_gt 0.0732
_refine_ls_wR_factor_ref 0.0763
_reflns_number_gt 3359
_reflns_number_total 4016
_reflns_threshold_expression >2sigma(I)
_cod_data_source_file om8011739_si_002.cif
_cod_data_source_block Compound5
_cod_depositor_comments
;
The following automatic conversions were performed:

'_symmetry_cell_setting' value 'Monoclinic' changed to 'monoclinic'
according to /home/saulius/struct/CIF-dictionaries/cif_core.dic
dictionary named 'cif_core.dic' version 2.4.2 from 2011-04-26.

Automatic conversion script
Id: cif_fix_values 1715 2011-07-08 13:25:40Z adriana 
;
_cod_original_sg_symbol_H-M 'P2(1)/n  '
_cod_database_code 4068939

loop_
_symmetry_equiv_pos_as_xyz
'x, y, z'
'-x+1/2, y+1/2, -z+1/2'
'-x, -y, -z'
'x-1/2, -y-1/2, z-1/2'

loop_
_atom_site_label
_atom_site_type_symbol
_atom_site_fract_x
_atom_site_fract_y
_atom_site_fract_z
_atom_site_U_iso_or_equiv
_atom_site_adp_type
_atom_site_occupancy
_atom_site_symmetry_multiplicity
_atom_site_calc_flag
_atom_site_refinement_flags
Sn1 Sn 0.50657(2) 0.126194(14) 0.587865(17) 0.00853(9) Uani 1 1 d .
N1 N 0.3782(3) 0.07028(16) 0.4416(2) 0.0087(7) Uani 1 1 d .
N2 N 0.6261(3) -0.00105(16) 0.6058(2) 0.0094(7) Uani 1 1 d .
N3 N 0.5608(3) 0.20439(17) 0.2317(2) 0.0144(7) Uani 1 1 d .
N4 N 0.7982(3) 0.11634(16) -0.0097(2) 0.0139(7) Uani 1 1 d .
H4A H 0.8080 0.1685 0.0036 0.017 Uiso 1 1 calc R
H4B H 0.8135 0.1090 -0.0654 0.017 Uiso 1 1 calc R
O1 O 0.6793(3) 0.12014(13) 0.72857(17) 0.0103(5) Uani 1 1 d .
O2 O 0.8450(3) 0.04935(14) 0.83734(17) 0.0138(6) Uani 1 1 d .
O3 O 0.3395(2) 0.21681(13) 0.50245(17) 0.0104(6) Uani 1 1 d .
O4 O 0.1653(3) 0.24657(14) 0.36792(17) 0.0130(6) Uani 1 1 d .
O5 O 0.5134(3) 0.24499(15) 0.67397(19) 0.0119(6) Uani 1 1 d D
O6 O 0.7535(3) 0.18869(15) 0.17293(18) 0.0182(6) Uani 1 1 d .
C1 C 0.3423(4) 0.08644(19) 0.6483(3) 0.0093(8) Uani 1 1 d .
C2 C 0.1976(4) 0.0695(2) 0.5945(3) 0.0123(8) Uani 1 1 d .
H2 H 0.1710 0.0730 0.5296 0.015 Uiso 1 1 calc R
C3 C 0.0925(4) 0.0476(2) 0.6367(3) 0.0157(9) Uani 1 1 d .
H3 H -0.0035 0.0362 0.5998 0.019 Uiso 1 1 calc R
C4 C 0.1285(4) 0.0425(2) 0.7324(3) 0.0140(8) Uani 1 1 d .
H4 H 0.0575 0.0277 0.7601 0.017 Uiso 1 1 calc R
C5 C 0.2708(4) 0.0597(2) 0.7867(3) 0.0164(9) Uani 1 1 d .
H5 H 0.2962 0.0564 0.8516 0.020 Uiso 1 1 calc R
C6 C 0.3768(4) 0.0819(2) 0.7449(3) 0.0139(8) Uani 1 1 d .
H6 H 0.4723 0.0940 0.7823 0.017 Uiso 1 1 calc R
C7 C 0.6647(4) 0.1746(2) 0.5288(2) 0.0086(8) Uani 1 1 d .
C8 C 0.7076(4) 0.2542(2) 0.5409(3) 0.0168(9) Uani 1 1 d .
H8 H 0.6684 0.2873 0.5768 0.020 Uiso 1 1 calc R
C9 C 0.8086(4) 0.2840(2) 0.4995(3) 0.0204(9) Uani 1 1 d .
H9 H 0.8370 0.3369 0.5082 0.025 Uiso 1 1 calc R
C10 C 0.8671(4) 0.2361(2) 0.4458(3) 0.0201(9) Uani 1 1 d .
H10 H 0.9337 0.2567 0.4176 0.024 Uiso 1 1 calc R
C11 C 0.8264(4) 0.1575(2) 0.4340(3) 0.0186(9) Uani 1 1 d .
H11 H 0.8661 0.1246 0.3982 0.022 Uiso 1 1 calc R
C12 C 0.7266(4) 0.1274(2) 0.4754(3) 0.0161(8) Uani 1 1 d .
H12 H 0.7004 0.0741 0.4672 0.019 Uiso 1 1 calc R
C13 C 0.7299(4) -0.00857(19) 0.6902(2) 0.0083(8) Uani 1 1 d .
C14 C 0.7552(3) 0.0575(2) 0.7575(3) 0.0090(8) Uani 1 1 d .
C15 C 0.2763(4) 0.1197(2) 0.3850(2) 0.0085(7) Uani 1 1 d .
C16 C 0.2561(4) 0.2002(2) 0.4189(3) 0.0099(8) Uani 1 1 d .
C17 C 0.2050(4) 0.08318(19) 0.3008(2) 0.0092(8) Uani 1 1 d .
H17 H 0.1309 0.1037 0.2501 0.011 Uiso 1 1 calc R
C18 C 0.4752(4) 0.2574(2) 0.2723(3) 0.0237(10) Uani 1 1 d .
H18A H 0.5057 0.3112 0.2682 0.036 Uiso 1 1 calc R
H18B H 0.4919 0.2436 0.3367 0.036 Uiso 1 1 calc R
H18C H 0.3718 0.2521 0.2385 0.036 Uiso 1 1 calc R
C19 C 0.5271(4) 0.1202(2) 0.2298(3) 0.0232(10) Uani 1 1 d .
H19A H 0.5997 0.0909 0.2107 0.035 Uiso 1 1 calc R
H19B H 0.4307 0.1107 0.1862 0.035 Uiso 1 1 calc R
H19C H 0.5287 0.1032 0.2911 0.035 Uiso 1 1 calc R
C20 C 0.6705(4) 0.2304(2) 0.2037(3) 0.0153(9) Uani 1 1 d .
H20 H 0.6878 0.2848 0.2071 0.018 Uiso 1 1 calc R
C21 C 0.9122(4) 0.0720(2) 0.0631(3) 0.0168(9) Uani 1 1 d .
H21A H 0.8963 0.0795 0.1227 0.025 Uiso 1 1 calc R
H21B H 1.0087 0.0912 0.0662 0.025 Uiso 1 1 calc R
H21C H 0.9053 0.0166 0.0478 0.025 Uiso 1 1 calc R
C22 C 0.6466(4) 0.0913(2) -0.0170(3) 0.0194(9) Uani 1 1 d .
H22A H 0.6309 0.0380 -0.0403 0.029 Uiso 1 1 calc R
H22B H 0.5770 0.1261 -0.0590 0.029 Uiso 1 1 calc R
H22C H 0.6331 0.0936 0.0437 0.029 Uiso 1 1 calc R
H36 H 0.566(4) 0.242(2) 0.7293(15) 0.018(12) Uiso 1 1 d D
H35 H 0.435(3) 0.264(2) 0.676(3) 0.016(11) Uiso 1 1 d D

loop_
_atom_site_aniso_label
_atom_site_aniso_U_11
_atom_site_aniso_U_22
_atom_site_aniso_U_33
_atom_site_aniso_U_23
_atom_site_aniso_U_13
_atom_site_aniso_U_12
Sn1 0.00864(14) 0.00953(14) 0.00796(15) -0.00009(11) 0.00336(10) -0.00044(10)
N1 0.0102(15) 0.0077(15) 0.0100(16) 0.0002(13) 0.0057(13) -0.0005(12)
N2 0.0100(15) 0.0107(15) 0.0086(17) 0.0004(13) 0.0045(14) -0.0020(12)
N3 0.0159(17) 0.0134(16) 0.0180(19) 0.0022(14) 0.0113(15) -0.0011(13)
N4 0.0209(17) 0.0097(15) 0.0111(17) -0.0005(14) 0.0051(14) 0.0027(13)
O1 0.0106(12) 0.0087(12) 0.0097(13) -0.0009(11) 0.0005(11) 0.0013(10)
O2 0.0144(13) 0.0154(13) 0.0095(14) -0.0024(11) 0.0007(12) 0.0036(11)
O3 0.0112(13) 0.0113(12) 0.0089(14) -0.0006(11) 0.0036(11) 0.0005(10)
O4 0.0145(13) 0.0148(13) 0.0099(14) 0.0014(11) 0.0042(12) 0.0031(11)
O5 0.0108(14) 0.0146(14) 0.0095(15) -0.0017(12) 0.0020(13) 0.0036(12)
O6 0.0186(14) 0.0190(14) 0.0204(16) -0.0026(12) 0.0111(13) -0.0014(12)
C1 0.0148(19) 0.0038(16) 0.011(2) 0.0003(15) 0.0069(17) 0.0002(15)
C2 0.0148(19) 0.0140(19) 0.008(2) 0.0011(16) 0.0032(16) -0.0027(15)
C3 0.0102(19) 0.017(2) 0.019(2) -0.0012(18) 0.0030(17) -0.0027(16)
C4 0.015(2) 0.0125(18) 0.020(2) 0.0028(17) 0.0133(18) 0.0023(15)
C5 0.018(2) 0.023(2) 0.011(2) 0.0041(18) 0.0088(18) 0.0031(17)
C6 0.0113(19) 0.0163(19) 0.013(2) 0.0003(17) 0.0023(17) 0.0013(15)
C7 0.0065(17) 0.0127(18) 0.0047(19) 0.0033(15) -0.0008(15) -0.0020(15)
C8 0.018(2) 0.019(2) 0.017(2) -0.0039(18) 0.0097(18) -0.0025(17)
C9 0.025(2) 0.018(2) 0.021(2) -0.0037(18) 0.011(2) -0.0096(18)
C10 0.021(2) 0.026(2) 0.019(2) 0.0016(19) 0.0136(19) -0.0072(18)
C11 0.020(2) 0.022(2) 0.017(2) -0.0023(18) 0.0108(19) 0.0017(17)
C12 0.019(2) 0.0147(19) 0.016(2) 0.0009(18) 0.0070(17) 0.0002(17)
C13 0.0090(18) 0.0087(17) 0.0088(19) -0.0014(15) 0.0052(16) -0.0010(14)
C14 0.0065(18) 0.0108(19) 0.013(2) -0.0009(16) 0.0074(17) -0.0034(14)
C15 0.0090(17) 0.0098(17) 0.0093(19) 0.0010(16) 0.0065(15) 0.0003(15)
C16 0.0129(19) 0.0116(18) 0.009(2) -0.0001(16) 0.0091(17) -0.0034(16)
C17 0.0080(18) 0.0117(18) 0.0075(19) 0.0012(16) 0.0019(16) -0.0001(15)
C18 0.021(2) 0.020(2) 0.036(3) -0.003(2) 0.017(2) 0.0029(17)
C19 0.024(2) 0.022(2) 0.031(3) 0.000(2) 0.019(2) -0.0015(18)
C20 0.018(2) 0.017(2) 0.010(2) 0.0000(17) 0.0034(18) -0.0032(17)
C21 0.016(2) 0.018(2) 0.013(2) 0.0016(17) -0.0002(17) 0.0065(16)
C22 0.016(2) 0.023(2) 0.018(2) -0.0017(19) 0.0035(18) -0.0028(17)

loop_
_atom_type_symbol
_atom_type_description
_atom_type_scat_dispersion_real
_atom_type_scat_dispersion_imag
_atom_type_scat_source
C C 0.0033 0.0016 'International Tables Vol C Tables 4.2.6.8 and 6.1.1.4'
H H 0.0000 0.0000 'International Tables Vol C Tables 4.2.6.8 and 6.1.1.4'
N N 0.0061 0.0033 'International Tables Vol C Tables 4.2.6.8 and 6.1.1.4'
O O 0.0106 0.0060 'International Tables Vol C Tables 4.2.6.8 and 6.1.1.4'
Sn Sn -0.6537 1.4246 'International Tables Vol C Tables 4.2.6.8 and 6.1.1.4'

loop_
_geom_angle_atom_site_label_1
_geom_angle_atom_site_label_2
_geom_angle_atom_site_label_3
_geom_angle
_geom_angle_site_symmetry_1
_geom_angle_site_symmetry_3
C7 Sn1 C1 175.69(12) . .
C7 Sn1 O1 90.32(11) . .
C1 Sn1 O1 90.16(11) . .
C7 Sn1 O3 88.08(11) . .
C1 Sn1 O3 88.68(11) . .
O1 Sn1 O3 137.51(8) . .
C7 Sn1 N1 89.59(11) . .
C1 Sn1 N1 92.04(12) . .
O1 Sn1 N1 151.44(9) . .
O3 Sn1 N1 71.02(9) . .
C7 Sn1 O5 89.98(11) . .
C1 Sn1 O5 86.21(11) . .
O1 Sn1 O5 68.64(9) . .
O3 Sn1 O5 68.90(9) . .
N1 Sn1 O5 139.92(9) . .
C7 Sn1 N2 91.09(11) . .
C1 Sn1 N2 93.11(11) . .
O1 Sn1 N2 70.80(9) . .
O3 Sn1 N2 151.67(9) . .
N1 Sn1 N2 80.65(9) . .
O5 Sn1 N2 139.43(9) . .
C15 N1 N2 107.3(3) . 3_656
C15 N1 Sn1 113.7(2) . .
N2 N1 Sn1 139.0(2) 3_656 .
C13 N2 N1 107.8(3) . 3_656
C13 N2 Sn1 111.8(2) . .
N1 N2 Sn1 140.4(2) 3_656 .
C20 N3 C19 120.7(3) . .
C20 N3 C18 121.9(3) . .
C19 N3 C18 117.3(3) . .
C22 N4 C21 112.6(3) . .
C22 N4 H4A 109.1 . .
C21 N4 H4A 109.1 . .
C22 N4 H4B 109.1 . .
C21 N4 H4B 109.1 . .
H4A N4 H4B 107.8 . .
C14 O1 Sn1 122.0(2) . .
C16 O3 Sn1 120.8(2) . .
Sn1 O5 H36 114(3) . .
Sn1 O5 H35 119(3) . .
H36 O5 H35 105(4) . .
C6 C1 C2 117.9(3) . .
C6 C1 Sn1 119.5(3) . .
C2 C1 Sn1 122.4(3) . .
C3 C2 C1 120.6(3) . .
C3 C2 H2 119.7 . .
C1 C2 H2 119.7 . .
C4 C3 C2 120.9(3) . .
C4 C3 H3 119.5 . .
C2 C3 H3 119.5 . .
C3 C4 C5 119.2(3) . .
C3 C4 H4 120.4 . .
C5 C4 H4 120.4 . .
C4 C5 C6 120.2(4) . .
C4 C5 H5 119.9 . .
C6 C5 H5 119.9 . .
C1 C6 C5 121.1(3) . .
C1 C6 H6 119.5 . .
C5 C6 H6 119.5 . .
C12 C7 C8 117.9(3) . .
C12 C7 Sn1 120.2(2) . .
C8 C7 Sn1 121.9(3) . .
C9 C8 C7 120.1(4) . .
C9 C8 H8 119.9 . .
C7 C8 H8 119.9 . .
C10 C9 C8 120.8(4) . .
C10 C9 H9 119.6 . .
C8 C9 H9 119.6 . .
C9 C10 C11 119.5(4) . .
C9 C10 H10 120.3 . .
C11 C10 H10 120.3 . .
C10 C11 C12 120.0(4) . .
C10 C11 H11 120.0 . .
C12 C11 H11 120.0 . .
C11 C12 C7 121.6(3) . .
C11 C12 H12 119.2 . .
C7 C12 H12 119.2 . .
N2 C13 C17 110.5(3) . 3_656
N2 C13 C14 119.4(3) . .
C17 C13 C14 130.1(3) 3_656 .
O2 C14 O1 124.4(3) . .
O2 C14 C13 119.7(3) . .
O1 C14 C13 115.9(3) . .
N1 C15 C17 110.6(3) . .
N1 C15 C16 119.3(3) . .
C17 C15 C16 130.1(3) . .
O4 C16 O3 124.5(3) . .
O4 C16 C15 120.3(3) . .
O3 C16 C15 115.2(3) . .
C15 C17 C13 103.7(3) . 3_656
C15 C17 H17 128.1 . .
C13 C17 H17 128.1 3_656 .
N3 C18 H18A 109.5 . .
N3 C18 H18B 109.5 . .
H18A C18 H18B 109.5 . .
N3 C18 H18C 109.5 . .
H18A C18 H18C 109.5 . .
H18B C18 H18C 109.5 . .
N3 C19 H19A 109.5 . .
N3 C19 H19B 109.5 . .
H19A C19 H19B 109.5 . .
N3 C19 H19C 109.5 . .
H19A C19 H19C 109.5 . .
H19B C19 H19C 109.5 . .
O6 C20 N3 125.8(3) . .
O6 C20 H20 117.1 . .
N3 C20 H20 117.1 . .
N4 C21 H21A 109.5 . .
N4 C21 H21B 109.5 . .
H21A C21 H21B 109.5 . .
N4 C21 H21C 109.5 . .
H21A C21 H21C 109.5 . .
H21B C21 H21C 109.5 . .
N4 C22 H22A 109.5 . .
N4 C22 H22B 109.5 . .
H22A C22 H22B 109.5 . .
N4 C22 H22C 109.5 . .
H22A C22 H22C 109.5 . .
H22B C22 H22C 109.5 . .

loop_
_geom_bond_atom_site_label_1
_geom_bond_atom_site_label_2
_geom_bond_distance
_geom_bond_site_symmetry_2
Sn1 C7 2.129(3) .
Sn1 C1 2.141(3) .
Sn1 O1 2.242(2) .
Sn1 O3 2.289(2) .
Sn1 N1 2.355(3) .
Sn1 O5 2.374(3) .
Sn1 N2 2.403(3) .
N1 C15 1.359(4) .
N1 N2 1.361(4) 3_656
N2 C13 1.351(4) .
N2 N1 1.361(4) 3_656
N3 C20 1.315(4) .
N3 C19 1.454(4) .
N3 C18 1.461(4) .
N4 C22 1.472(4) .
N4 C21 1.482(4) .
N4 H4A 0.9000 .
N4 H4B 0.9000 .
O1 C14 1.277(4) .
O2 C14 1.246(4) .
O3 C16 1.292(4) .
O4 C16 1.238(4) .
O5 H36 0.827(19) .
O5 H35 0.824(18) .
O6 C20 1.247(4) .
C1 C6 1.388(5) .
C1 C2 1.392(5) .
C2 C3 1.388(5) .
C2 H2 0.9300 .
C3 C4 1.373(5) .
C3 H3 0.9300 .
C4 C5 1.376(5) .
C4 H4 0.9300 .
C5 C6 1.394(5) .
C5 H5 0.9300 .
C6 H6 0.9300 .
C7 C12 1.384(5) .
C7 C8 1.398(5) .
C8 C9 1.389(5) .
C8 H8 0.9300 .
C9 C10 1.373(5) .
C9 H9 0.9300 .
C10 C11 1.377(5) .
C10 H10 0.9300 .
C11 C12 1.380(5) .
C11 H11 0.9300 .
C12 H12 0.9300 .
C13 C17 1.390(5) 3_656
C13 C14 1.473(5) .
C15 C17 1.382(5) .
C15 C16 1.483(5) .
C17 C13 1.390(5) 3_656
C17 H17 0.9300 .
C18 H18A 0.9600 .
C18 H18B 0.9600 .
C18 H18C 0.9600 .
C19 H19A 0.9600 .
C19 H19B 0.9600 .
C19 H19C 0.9600 .
C20 H20 0.9300 .
C21 H21A 0.9600 .
C21 H21B 0.9600 .
C21 H21C 0.9600 .
C22 H22A 0.9600 .
C22 H22B 0.9600 .
C22 H22C 0.9600 .

loop_
_geom_torsion_atom_site_label_1
_geom_torsion_atom_site_label_2
_geom_torsion_atom_site_label_3
_geom_torsion_atom_site_label_4
_geom_torsion
_geom_torsion_site_symmetry_1
_geom_torsion_site_symmetry_4
C7 Sn1 N1 C15 -87.8(2) . .
C1 Sn1 N1 C15 88.2(2) . .
O1 Sn1 N1 C15 -177.7(2) . .
O3 Sn1 N1 C15 0.3(2) . .
O5 Sn1 N1 C15 1.7(3) . .
N2 Sn1 N1 C15 -179.0(2) . .
C7 Sn1 N1 N2 92.4(3) . 3_656
C1 Sn1 N1 N2 -91.6(3) . 3_656
O1 Sn1 N1 N2 2.5(4) . 3_656
O3 Sn1 N1 N2 -179.5(3) . 3_656
O5 Sn1 N1 N2 -178.1(3) . 3_656
N2 Sn1 N1 N2 1.2(3) . 3_656
C7 Sn1 N2 C13 91.0(2) . .
C1 Sn1 N2 C13 -88.0(2) . .
O1 Sn1 N2 C13 1.1(2) . .
O3 Sn1 N2 C13 179.0(2) . .
N1 Sn1 N2 C13 -179.6(2) . .
O5 Sn1 N2 C13 -0.2(3) . .
C7 Sn1 N2 N1 -90.7(3) . 3_656
C1 Sn1 N2 N1 90.3(3) . 3_656
O1 Sn1 N2 N1 179.4(3) . 3_656
O3 Sn1 N2 N1 -2.7(4) . 3_656
N1 Sn1 N2 N1 -1.3(4) . 3_656
O5 Sn1 N2 N1 178.1(3) . 3_656
C7 Sn1 O1 C14 -94.0(3) . .
C1 Sn1 O1 C14 90.2(3) . .
O3 Sn1 O1 C14 178.4(2) . .
N1 Sn1 O1 C14 -4.3(4) . .
O5 Sn1 O1 C14 176.1(3) . .
N2 Sn1 O1 C14 -3.0(2) . .
C7 Sn1 O3 C16 89.6(3) . .
C1 Sn1 O3 C16 -93.2(3) . .
O1 Sn1 O3 C16 178.0(2) . .
N1 Sn1 O3 C16 -0.6(2) . .
O5 Sn1 O3 C16 -179.7(3) . .
N2 Sn1 O3 C16 0.9(3) . .
C7 Sn1 C1 C6 -86.7(18) . .
O1 Sn1 C1 C6 9.7(3) . .
O3 Sn1 C1 C6 -127.8(3) . .
N1 Sn1 C1 C6 161.3(3) . .
O5 Sn1 C1 C6 -58.8(3) . .
N2 Sn1 C1 C6 80.5(3) . .
C7 Sn1 C1 C2 89.0(17) . .
O1 Sn1 C1 C2 -174.6(3) . .
O3 Sn1 C1 C2 47.9(3) . .
N1 Sn1 C1 C2 -23.1(3) . .
O5 Sn1 C1 C2 116.8(3) . .
N2 Sn1 C1 C2 -103.8(3) . .
C6 C1 C2 C3 -1.1(5) . .
Sn1 C1 C2 C3 -176.9(3) . .
C1 C2 C3 C4 0.4(5) . .
C2 C3 C4 C5 0.1(5) . .
C3 C4 C5 C6 0.0(5) . .
C2 C1 C6 C5 1.3(5) . .
Sn1 C1 C6 C5 177.2(3) . .
C4 C5 C6 C1 -0.8(5) . .
C1 Sn1 C7 C12 -160.3(16) . .
O1 Sn1 C7 C12 103.3(3) . .
O3 Sn1 C7 C12 -119.1(3) . .
N1 Sn1 C7 C12 -48.1(3) . .
O5 Sn1 C7 C12 172.0(3) . .
N2 Sn1 C7 C12 32.5(3) . .
C1 Sn1 C7 C8 18.7(19) . .
O1 Sn1 C7 C8 -77.7(3) . .
O3 Sn1 C7 C8 59.8(3) . .
N1 Sn1 C7 C8 130.9(3) . .
O5 Sn1 C7 C8 -9.0(3) . .
N2 Sn1 C7 C8 -148.5(3) . .
C12 C7 C8 C9 0.5(5) . .
Sn1 C7 C8 C9 -178.5(3) . .
C7 C8 C9 C10 0.4(6) . .
C8 C9 C10 C11 -0.9(6) . .
C9 C10 C11 C12 0.5(6) . .
C10 C11 C12 C7 0.3(6) . .
C8 C7 C12 C11 -0.8(5) . .
Sn1 C7 C12 C11 178.2(3) . .
N1 N2 C13 C17 0.0(4) 3_656 3_656
Sn1 N2 C13 C17 178.9(2) . 3_656
N1 N2 C13 C14 -178.3(3) 3_656 .
Sn1 N2 C13 C14 0.5(4) . .
Sn1 O1 C14 O2 -174.9(2) . .
Sn1 O1 C14 C13 4.3(4) . .
N2 C13 C14 O2 176.2(3) . .
C17 C13 C14 O2 -1.8(6) 3_656 .
N2 C13 C14 O1 -3.0(5) . .
C17 C13 C14 O1 179.0(3) 3_656 .
N2 N1 C15 C17 0.1(4) 3_656 .
Sn1 N1 C15 C17 -179.8(2) . .
N2 N1 C15 C16 179.8(3) 3_656 .
Sn1 N1 C15 C16 -0.1(4) . .
Sn1 O3 C16 O4 -178.7(2) . .
Sn1 O3 C16 C15 0.8(4) . .
N1 C15 C16 O4 179.0(3) . .
C17 C15 C16 O4 -1.3(6) . .
N1 C15 C16 O3 -0.4(5) . .
C17 C15 C16 O3 179.2(3) . .
N1 C15 C17 C13 -0.1(4) . 3_656
C16 C15 C17 C13 -179.8(3) . 3_656
C19 N3 C20 O6 0.7(6) . .
C18 N3 C20 O6 176.1(4) . .
